data_4030821
loop_
_publ_author_name
'Jannin, M.'
'Kilinsky, C.'
'Godefroy, G.'
'Jannot, B.'
'Sorokina, N. I.'
'Lee, D. Y.'
'Simonov, V. I.'
'Vronkova, V. I.'
'Yanoviskii, V. K.'

_publ_section_title
;
 Crystal structures and dielectric properties of compounds in the
 KTiOPP4-TlTiOPO4 and RbTiOPO4-TlTiOPO4 systems
;
_journal_name_full 'European Journal of Solid State and Inorganic Chemistry'
_journal_page_first 607
_journal_page_last 621
_journal_volume 33
_journal_year 1996
_chemical_formula_sum 'K0.82 O5 P Ti Tl0.18'
_chemical_formula_weight 227.687
_space_group_IT_number 33
_symmetry_cell_setting orthorhombic
_symmetry_Int_Tables_number 33
_symmetry_space_group_name_Hall 'P 2c -2n'
_symmetry_space_group_name_H-M 'P n a 21'
_cell_angle_alpha 90
_cell_angle_beta 90
_cell_angle_gamma 90
_cell_formula_units_Z 8
_cell_length_a 12.842(2)
_cell_length_b 6.414(1)
_cell_length_c 10.588(1)
_cell_volume 872.1(2)
_diffrn_ambient_temperature 293
_diffrn_radiation_probe x-ray
_diffrn_radiation_type MoK\a
_diffrn_radiation_wavelength 0.71073
_exptl_absorpt_coefficient_mu 9.42
_exptl_crystal_density_diffrn 3.468
_exptl_crystal_density_meas 3.47
_refine_ls_number_parameters 147
_refine_ls_number_reflns 2444
_refine_ls_R_factor_gt 0.020
_refine_ls_wR_factor_gt 0.023
_cod_data_source_file EJSSIC-1996-33-607-621-2.cif
_cod_data_source_block K0.82Tl0.18TiOPO4
_cod_database_code 4030821

loop_
_symmetry_equiv_pos_site_id
_symmetry_equiv_pos_as_xyz
1 x,y,z
2 -x,-y,1/2+z
3 1/2-x,1/2+y,1/2+z
4 1/2+x,1/2-y,z

loop_
_atom_site_label
_atom_site_type_symbol
_atom_site_thermal_displace_type
_atom_site_fract_x
_atom_site_fract_y
_atom_site_fract_z
_atom_site_occupancy
_atom_site_U_iso_or_equiv
Tl1 Tl Uiso 0.10337(2) 0.69354(5) 0.07197(6) 0.180 0.0207(1)
Tl2 Tl Uiso 0.37972(5) 0.78148(8) 0.31628(9) 0.180 0.0237(1)
Ti1 Ti Uiso 0.37271(3) 0.49799(7) 0.00000 1.000 0.0054(1)
Ti2 Ti Uiso 0.24736(4) 0.26792(6) 0.25230(7) 1.000 0.0055(1)
P1 P Uiso 0.49863(5) 0.33598(9) 0.26025(8) 1.000 0.0055(1)
P2 P Uiso 0.18127(2) 0.50060(10) 0.51253(7) 1.000 0.0059(1)
O1 O Uiso 0.4860(2) 0.4840(3) 0.1495(2) 1.000 0.0098(4)
O2 O Uiso 0.5104(2) 0.4658(3) 0.3824(2) 1.000 0.0095(4)
O3 O Uiso 0.4010(2) 0.1983(3) 0.2795(2) 1.000 0.0089(3)
O4 O Uiso 0.59470(10) 0.1947(3) 0.2413(2) 1.000 0.0087(3)
O5 O Uiso 0.1137(2) 0.3087(3) 0.5410(2) 1.000 0.0089(4)
O6 O Uiso 0.1122(2) 0.6902(3) 0.4864(2) 1.000 0.0098(4)
O7 O Uiso 0.2522(2) 0.5392(3) 0.6284(2) 1.000 0.0087(3)
O8 O Uiso 0.2534(2) 0.4595(3) 0.3999(2) 1.000 0.0096(4)
O9 O Uiso 0.2237(2) 0.0395(3) 0.3898(2) 1.000 0.0089(4)
O10 O Uiso 0.2240(2) -0.0361(3) 0.6440(2) 1.000 0.0084(4)
K1 K Uiso 0.10337(2) 0.69354(5) 0.07197(6) 0.820 0.0207(1)
K2 K Uiso 0.37972(5) 0.78148(8) 0.31628(9) 0.820 0.0237(1)

loop_
_atom_type_symbol
_atom_type_description
_atom_type_scat_dispersion_real
_atom_type_scat_dispersion_imag
_atom_type_scat_source
K K 0.2009 0.2494 ' International Tables Vol C Tables 4.2.6.8 and 6.1.1.4'
O O 0.0106 0.0060 ' International Tables Vol C Tables 4.2.6.8 and 6.1.1.4'
P P 0.1023 0.0942 ' International Tables Vol C Tables 4.2.6.8 and 6.1.1.4'
Ti Ti 0.2776 0.4457 ' International Tables Vol C Tables 4.2.6.8 and 6.1.1.4'
Tl Tl -2.8358 9.6688 ' International Tables Vol C Tables 4.2.6.8 and 6.1.1.4'

loop_
_geom_angle_atom_site_label_1
_geom_angle_atom_site_label_2
_geom_angle_atom_site_label_3
_geom_angle
_geom_angle_site_symmetry_1
_geom_angle_site_symmetry_3
_geom_angle_publ_flag
O7 Tl1 O10 80.83(6) 3_554 3_554 yes
O1 Tl1 O7 73.30(7) 4_465 3_554 yes
O1 Tl1 O10 140.74(7) 4_465 3_554 yes
O1 Tl2 O2 52.02(6) . . yes
O1 Tl2 O8 88.85(6) . . yes
O1 Tl2 O3 120.45(7) . 1_565 yes
O1 Tl2 O9 155.83(7) . 1_565 yes
O1 Tl2 O5 54.92(6) . 3_554 yes
O2 Tl2 O8 74.00(7) . . yes
O2 Tl2 O3 135.02(8) . 1_565 yes
O2 Tl2 O9 146.67(7) . 1_565 yes
O2 Tl2 O5 106.46(7) . 3_554 yes
O3 Tl2 O8 146.97(8) 1_565 . yes
O8 Tl2 O9 86.02(7) . 1_565 yes
O5 Tl2 O8 112.35(7) 3_554 . yes
O3 Tl2 O9 60.98(7) 1_565 1_565 yes
O3 Tl2 O5 78.18(6) 1_565 3_554 yes
O5 Tl2 O9 105.74(7) 3_554 1_565 yes
O1 Ti1 O2 87.40(9) . 2_664 yes
O1 Ti1 O6 86.90(9) . 3_544 yes
O1 Ti1 O5 80.04(8) . 3_554 yes
O1 Ti1 O9 172.32(9) . 3_554 yes
O1 Ti1 O10 81.54(9) . 3_554 yes
O2 Ti1 O6 89.83(9) 2_664 3_544 yes
O2 Ti1 O5 87.37(9) 2_664 3_554 yes
O2 Ti1 O9 95.84(10) 2_664 3_554 yes
O2 Ti1 O10 168.91(10) 2_664 3_554 yes
O5 Ti1 O6 166.75(10) 3_554 3_544 yes
O6 Ti1 O9 100.05(10) 3_544 3_554 yes
O6 Ti1 O10 90.42(9) 3_544 3_554 yes
O5 Ti1 O9 93.12(9) 3_554 3_554 yes
O5 Ti1 O10 89.87(9) 3_554 3_554 yes
O9 Ti1 O10 95.04(11) 3_554 3_554 yes
O3 Ti2 O8 89.23(10) . . yes
O3 Ti2 O9 83.62(9) . . yes
O3 Ti2 O7 85.89(10) . 3_544 yes
O3 Ti2 O10 92.67(10) . 3_554 yes
O3 Ti2 O4 172.56(9) . 4_455 yes
O8 Ti2 O9 83.76(9) . . yes
O7 Ti2 O8 169.70(9) 3_544 . yes
O8 Ti2 O10 93.62(9) . 3_554 yes
O4 Ti2 O8 90.58(10) 4_455 . yes
O7 Ti2 O9 86.68(8) 3_544 . yes
O9 Ti2 O10 175.48(11) . 3_554 yes
O4 Ti2 O9 88.96(9) 4_455 . yes
O7 Ti2 O10 95.66(10) 3_544 3_554 yes
O4 Ti2 O7 93.09(10) 4_455 3_544 yes
O4 Ti2 O10 94.77(10) 4_455 3_554 yes
O1 P1 O2 108.66(11) . . yes
O1 P1 O3 111.86(13) . . yes
O1 P1 O4 110.62(13) . . yes
O2 P1 O3 106.05(13) . . yes
O2 P1 O4 110.29(13) . . yes
O3 P1 O4 109.25(11) . . yes
O5 P2 O6 110.17(13) . . yes
O5 P2 O7 107.76(12) . . yes
O5 P2 O8 110.87(12) . . yes
O6 P2 O7 110.93(12) . . yes
O6 P2 O8 110.26(12) . . yes
O7 P2 O8 106.77(13) . . yes
Tl2 O1 Ti1 95.80(8) . . yes
Tl2 O1 P1 89.51(10) . . yes
Tl1 O1 Tl2 86.81(6) 4_565 . yes
Ti1 O1 P1 131.82(14) . . yes
Tl1 O1 Ti1 97.03(8) 4_565 . yes
Tl1 O1 P1 131.11(13) 4_565 . yes
Tl2 O2 P1 97.20(11) . . yes
Tl2 O2 Ti1 123.12(9) . 2_665 yes
Ti1 O2 P1 131.99(15) 2_665 . yes
Ti2 O3 P1 129.74(12) . . yes
Tl2 O3 Ti2 97.94(9) 1_545 . yes
Tl2 O3 P1 131.49(13) 1_545 . yes
Ti2 O4 P1 135.48(12) 4_555 . yes
Ti1 O5 P2 133.66(15) 3_545 . yes
Ti1 O6 P2 135.99(15) 3_555 . yes
Ti2 O7 P2 130.48(14) 3_555 . yes
Tl2 O8 Ti2 103.42(9) . . yes
Tl2 O8 P2 118.30(10) . . yes
Ti2 O8 P2 133.93(15) . . yes
Tl2 O9 Ti2 96.92(9) 1_545 . yes
Ti1 O9 Ti2 133.29(13) 3_545 . yes
Tl2 O9 Ti1 129.14(10) 1_545 3_545 yes
Ti1 O10 Ti2 136.06(13) 3_545 3_545 yes

loop_
_geom_bond_atom_site_label_1
_geom_bond_atom_site_label_2
_geom_bond_distance
_geom_bond_site_symmetry_2
_geom_bond_publ_flag
Tl1 O7 2.952(2) 3_554 yes
Tl1 O10 2.769(2) 3_554 yes
Tl1 O1 2.688(2) 4_465 yes
Tl2 O1 2.936(2) . yes
Tl2 O2 2.721(2) . yes
Tl2 O8 2.771(2) . yes
Tl2 O3 2.716(2) 1_565 yes
Tl2 O9 2.713(2) 1_565 yes
Tl2 O5 2.921(2) 3_554 yes
Ti1 O1 2.152(2) . yes
Ti1 O2 1.964(2) 2_664 yes
Ti1 O6 1.989(2) 3_544 yes
Ti1 O5 2.047(2) 3_554 yes
Ti1 O9 1.722(2) 3_554 yes
Ti1 O10 1.979(2) 3_554 yes
Ti2 O3 2.043(3) . yes
Ti2 O8 1.990(2) . yes
Ti2 O9 2.088(2) . yes
Ti2 O7 1.968(2) 3_544 yes
Ti2 O10 1.741(2) 3_554 yes
Ti2 O4 1.9785(14) 4_455 yes
P1 O1 1.518(2) . yes
P1 O2 1.546(2) . yes
P1 O3 1.547(2) . yes
P1 O4 1.5439(17) . yes
P2 O5 1.536(2) . yes
P2 O6 1.530(2) . yes
P2 O7 1.548(2) . yes
P2 O8 1.533(2) . yes

loop_
_geom_torsion_atom_site_label_1
_geom_torsion_atom_site_label_2
_geom_torsion_atom_site_label_3
_geom_torsion_atom_site_label_4
_geom_torsion
_geom_torsion_site_symmetry_1
_geom_torsion_site_symmetry_3
_geom_torsion_site_symmetry_4
_geom_torsion_publ_flag
O2 Ti1 O1 P1 -133.50(18) 2_664 . . no
O6 Ti1 O1 P1 -43.54(18) 3_544 . . no
O5 Ti1 O1 P1 138.71(19) 3_554 . . no
O10 Ti1 O1 P1 47.35(17) 3_554 . . no
O1 Ti1 O2 P1 -144.21(17) . 2_664 2_664 no
O1 Ti1 O6 P2 112.4(2) . 3_544 3_544 no
O1 Ti1 O5 P2 -162.4(2) . 3_554 3_554 no
O1 Ti1 O10 Ti2 -67.21(19) . 3_554 . no
O6 Ti1 O10 Ti2 19.6(2) 3_544 3_554 . no
O5 Ti1 O10 Ti2 -147.15(19) 3_554 3_554 . no
O9 Ti1 O10 Ti2 119.73(19) 3_554 3_554 . no
O8 Ti2 O3 P1 -69.28(17) . . . no
O9 Ti2 O3 P1 -153.08(17) . . . no
O7 Ti2 O3 P1 119.80(17) 3_544 . . no
O10 Ti2 O3 P1 24.32(18) 3_554 . . no
O3 Ti2 O8 P2 -136.31(18) . . . no
O9 Ti2 O8 P2 -52.64(18) . . . no
O10 Ti2 O8 P2 131.06(19) 3_554 . . no
O4 Ti2 O8 P2 36.25(19) 4_455 . . no
O3 Ti2 O9 Ti1 152.42(17) . . 3_545 no
O8 Ti2 O9 Ti1 62.49(17) . . 3_545 no
O7 Ti2 O9 Ti1 -121.36(18) 3_544 . 3_545 no
O4 Ti2 O9 Ti1 -28.20(17) 4_455 . 3_545 no
O3 Ti2 O7 P2 -54.10(18) . 3_544 3_544 no
O9 Ti2 O7 P2 -137.93(19) . 3_544 3_544 no
O3 Ti2 O10 Ti1 43.01(19) . 3_554 . no
O8 Ti2 O10 Ti1 132.41(19) . 3_554 . no
O7 Ti2 O10 Ti1 -43.1(2) 3_544 3_554 . no
O4 Ti2 O10 Ti1 -136.71(18) 4_455 3_554 . no
O8 Ti2 O4 P1 -113.94(19) . 4_455 4_455 no
O9 Ti2 O4 P1 -30.19(19) . 4_455 4_455 no
O2 P1 O1 Ti1 -129.16(17) . . . no
O3 P1 O1 Ti1 -12.4(2) . . . no
O4 P1 O1 Ti1 109.63(17) . . . no
O1 P1 O2 Ti1 -113.74(17) . . 2_665 no
O3 P1 O2 Ti1 125.85(17) . . 2_665 no
O4 P1 O2 Ti1 7.7(2) . . 2_665 no
O1 P1 O3 Ti2 -34.7(2) . . . no
O2 P1 O3 Ti2 83.62(18) . . . no
O4 P1 O3 Ti2 -157.52(15) . . . no
O1 P1 O4 Ti2 74.5(2) . . 4_555 no
O2 P1 O4 Ti2 -45.8(2) . . 4_555 no
O3 P1 O4 Ti2 -161.96(17) . . 4_555 no
O6 P2 O5 Ti1 143.60(17) . . 3_545 no
O7 P2 O5 Ti1 -95.25(19) . . 3_545 no
O8 P2 O5 Ti1 21.3(2) . . 3_545 no
O5 P2 O6 Ti1 154.43(17) . . 3_555 no
O7 P2 O6 Ti1 35.2(2) . . 3_555 no
O8 P2 O6 Ti1 -82.9(2) . . 3_555 no
O5 P2 O7 Ti2 -111.90(17) . . 3_555 no
O6 P2 O7 Ti2 8.8(2) . . 3_555 no
O8 P2 O7 Ti2 128.94(17) . . 3_555 no
O5 P2 O8 Ti2 25.0(2) . . . no
O6 P2 O8 Ti2 -97.31(18) . . . no
O7 P2 O8 Ti2 142.10(17) . . . no
